data_1564296
loop_
_publ_author_name
'Soliman, Saied M.'
'Elsilk, Sobhy E.'
'El-Faham, Ayman'

_publ_section_title
;
 Syntheses, structure, Hirshfeld analysis and antimicrobial activity of
 four new Co(II) complexes with s-triazine-based pincer ligand
;
_journal_name_full 'Inorganica Chimica Acta'
_journal_page_first 119753
_journal_paper_doi 10.1016/j.ica.2020.119753
_journal_volume 510
_journal_year 2020
_chemical_formula_sum 'C14 H17 Co N9 O7'
_chemical_formula_weight 482.29
_space_group_crystal_system monoclinic
_space_group_IT_number 7
_space_group_name_Hall 'P -2yc'
_space_group_name_H-M_alt 'P 1 c 1'
_atom_sites_solution_hydrogens geom
_audit_creation_method SHELXL-2014/7
_cell_angle_alpha 90
_cell_angle_beta 111.816(3)
_cell_angle_gamma 90
_cell_formula_units_Z 4
_cell_length_a 15.3466(17)
_cell_length_b 8.6064(9)
_cell_length_c 16.288(2)
_cell_measurement_reflns_used 9902
_cell_measurement_temperature 293(2)
_cell_measurement_theta_max 25.26
_cell_measurement_theta_min 2.54
_cell_volume 1997.2(4)
_computing_cell_refinement 'Bruker SAINT'
_computing_data_collection 'Bruker APEX2'
_computing_data_reduction 'Bruker SAINT'
_computing_molecular_graphics 'Bruker SHELXTL'
_computing_publication_material 'Mercury 3.8'
_computing_structure_refinement 'SHELXL-2013 (Sheldrick, 2008)'
_computing_structure_solution 'SHELXS-2013 (Sheldrick 2008)'
_diffrn_ambient_temperature 293(2)
_diffrn_measured_fraction_theta_full 0.999
_diffrn_measured_fraction_theta_max 0.998
_diffrn_measurement_device_type 'Bruker APEX-II CCD'
_diffrn_measurement_method '\f and \w scans'
_diffrn_radiation_type MoK\a
_diffrn_radiation_wavelength 0.71073
_diffrn_reflns_av_R_equivalents 0.0629
_diffrn_reflns_av_unetI/netI 0.0555
_diffrn_reflns_Laue_measured_fraction_full 0.999
_diffrn_reflns_Laue_measured_fraction_max 0.998
_diffrn_reflns_limit_h_max 18
_diffrn_reflns_limit_h_min -18
_diffrn_reflns_limit_k_max 10
_diffrn_reflns_limit_k_min -10
_diffrn_reflns_limit_l_max 19
_diffrn_reflns_limit_l_min -19
_diffrn_reflns_number 30398
_diffrn_reflns_point_group_measured_fraction_full 0.999
_diffrn_reflns_point_group_measured_fraction_max 0.998
_diffrn_reflns_theta_full 25.242
_diffrn_reflns_theta_max 25.285
_diffrn_reflns_theta_min 2.366
_exptl_absorpt_coefficient_mu 0.918
_exptl_absorpt_correction_T_max 0.7452
_exptl_absorpt_correction_T_min 0.6537
_exptl_absorpt_correction_type multi-scan
_exptl_absorpt_process_details 'SADABS (Sheldrick, 2012)'
_exptl_crystal_colour pink
_exptl_crystal_density_diffrn 1.604
_exptl_crystal_description block
_exptl_crystal_F_000 988
_exptl_crystal_size_max 0.20
_exptl_crystal_size_mid 0.19
_exptl_crystal_size_min 0.14
_refine_diff_density_max 0.795
_refine_diff_density_min -0.291
_refine_diff_density_rms 0.075
_refine_ls_abs_structure_details
;
 Refined as an inversion twin.
;
_refine_ls_abs_structure_Flack 0.30(3)
_refine_ls_extinction_coef 0.0040(10)
_refine_ls_extinction_expression Fc^*^=kFc[1+0.001xFc^2^\l^3^/sin(2\q)]^-1/4^
_refine_ls_extinction_method 'SHELXL-2014/7 (Sheldrick 2014'
_refine_ls_goodness_of_fit_ref 1.005
_refine_ls_hydrogen_treatment constr
_refine_ls_matrix_type full
_refine_ls_number_parameters 578
_refine_ls_number_reflns 7211
_refine_ls_number_restraints 5
_refine_ls_restrained_S_all 1.005
_refine_ls_R_factor_all 0.0684
_refine_ls_R_factor_gt 0.0509
_refine_ls_shift/su_max 0.000
_refine_ls_shift/su_mean 0.000
_refine_ls_structure_factor_coef Fsqd
_refine_ls_weighting_details 'w=1/[\s^2^(Fo^2^)+(0.0754P)^2^+1.3076P] where P=(Fo^2^+2Fc^2^)/3'
_refine_ls_weighting_scheme calc
_refine_ls_wR_factor_gt 0.1240
_refine_ls_wR_factor_ref 0.1342
_reflns_Friedel_coverage 0.997
_reflns_Friedel_fraction_full 0.999
_reflns_Friedel_fraction_max 0.998
_reflns_number_gt 5931
_reflns_number_total 7211
_reflns_threshold_expression 'I > 2\s(I)'
_cod_data_source_file 3.cif
_cod_data_source_block SA1CoNO3EA10T1RT_0m
_cod_depositor_comments
;
The following automatic conversions were performed:

data item '_exptl_absorpt_correction_type' value 'Multi-Scan' was
changed to 'multi-scan' in accordance with the built-in table derived
from the CIF Core dictionary named 'cif_core.dic' version 2.4.5 last
updated on 2014-11-21.

Automatic conversion script
Id: cif_fix_values 8369 2020-08-20 11:38:08Z andrius 
;
_cod_original_sg_symbol_H-M 'P c'
_cod_database_code 1564296
_shelx_shelxl_version_number 2014/7
_shelx_space_group_comment
;
The symmetry employed for this shelxl refinement is uniquely defined
by the following loop, which should always be used as a source of
symmetry information in preference to the above space-group names.
They are only intended as comments.
;

loop_
_space_group_symop_operation_xyz
'x, y, z'
'x, -y, z+1/2'

loop_
_atom_site_label
_atom_site_type_symbol
_atom_site_fract_x
_atom_site_fract_y
_atom_site_fract_z
_atom_site_U_iso_or_equiv
_atom_site_adp_type
_atom_site_occupancy
_atom_site_site_symmetry_order
_atom_site_calc_flag
_atom_site_refinement_flags_posn
_atom_site_refinement_flags_adp
_atom_site_refinement_flags_occupancy
_atom_site_disorder_assembly
_atom_site_disorder_group
Co1 Co 0.23856(6) 0.54811(11) 0.50128(6) 0.0427(3) Uani 1 1 d . . . . .
Co2 Co 0.74258(7) -0.01915(11) 0.48862(7) 0.0458(3) Uani 1 1 d . . . . .
O1 O 0.2626(5) 0.3399(9) 0.5952(5) 0.0710(19) Uani 1 1 d . . . . .
O2 O 0.2765(7) 0.3877(11) 0.7297(5) 0.093(3) Uani 1 1 d . . . . .
O3 O 0.2456(6) 0.5676(8) 0.6328(5) 0.076(2) Uani 1 1 d . . . . .
O5 O 0.1843(7) 0.7697(9) 0.4953(7) 0.098(3) Uani 1 1 d . . . . .
O6 O 0.1966(8) 0.9859(10) 0.4339(9) 0.120(4) Uani 1 1 d . . . . .
O7 O 0.2485(8) 0.7687(14) 0.4031(8) 0.123(4) Uani 1 1 d . . . . .
N7 N 0.4167(5) 0.4825(8) 0.4706(4) 0.0428(15) Uani 1 1 d . . . . .
O8 O 0.7140(7) 0.1715(10) 0.3860(6) 0.091(3) Uani 1 1 d . . . . .
O9 O 0.6891(8) 0.1135(12) 0.2508(6) 0.113(3) Uani 1 1 d . . . . .
O10A O 0.7078(9) -0.0608(11) 0.3538(6) 0.111(3) Uani 0.895(16) 1 d . . P A 1
O10B O 0.7078(9) -0.0608(11) 0.3538(6) 0.111(3) Uani 0.105(16) 1 d . . P A 2
O11A O 0.7863(16) -0.2547(14) 0.4884(10) 0.155(8) Uani 0.895(16) 1 d . . P A 1
O11B O 0.716(10) -0.275(10) 0.480(7) 0.155(8) Uani 0.105(16) 1 d D . P A 2
O12 O 0.7962(8) -0.4460(9) 0.5733(9) 0.120(4) Uani 1 1 d D . . . .
O13A O 0.7589(8) -0.2159(13) 0.5993(9) 0.117(5) Uani 0.895(16) 1 d . . P A 1
O13B O 0.829(6) -0.204(10) 0.599(6) 0.117(5) Uani 0.105(16) 1 d D . P A 2
N1 N 0.1077(4) 0.3458(8) 0.3555(4) 0.0453(15) Uani 1 1 d . . . . .
N2 N 0.1025(5) 0.4462(8) 0.4205(5) 0.0484(16) Uani 1 1 d . . . . .
N3 N 0.2069(5) 0.2326(7) 0.2913(5) 0.0446(15) Uani 1 1 d . . . . .
O4 O 0.3172(4) 0.1246(7) 0.2461(4) 0.0583(15) Uani 1 1 d . . . . .
N5 N 0.3700(5) 0.3036(8) 0.3525(4) 0.0465(15) Uani 1 1 d . . . . .
N6 N 0.7550(4) 0.1300(9) 0.5926(5) 0.0462(17) Uani 1 1 d . . . . .
N8 N 0.5996(5) 0.0064(8) 0.4903(5) 0.0446(15) Uani 1 1 d . . . . .
N9 N 0.6861(5) 0.2611(8) 0.6770(5) 0.0444(15) Uani 1 1 d . . . . .
N10 N 0.9091(4) 0.1640(8) 0.6112(5) 0.0479(16) Uani 1 1 d . . . . .
C3 C 0.4683(6) 0.6271(10) 0.5862(5) 0.048(2) Uani 1 1 d . . . . .
C4 C 0.4675(7) 0.7193(12) 0.6629(6) 0.065(2) Uani 1 1 d . . . . .
H4A H 0.5034 0.8125 0.6678 0.098 Uiso 1 1 calc R U . . .
H4B H 0.4946 0.6590 0.7160 0.098 Uiso 1 1 calc R U . . .
H4C H 0.4040 0.7459 0.6545 0.098 Uiso 1 1 calc R U . . .
C5 C 0.5457(6) 0.5927(11) 0.5616(6) 0.057(2) Uani 1 1 d . . . . .
H5 H 0.6073 0.6259 0.5902 0.068 Uiso 1 1 calc R U . . .
C6 C 0.5123(6) 0.5021(11) 0.4885(6) 0.047(2) Uani 1 1 d . . . . .
C8 C 0.3478(5) 0.3945(9) 0.4059(5) 0.0433(18) Uani 1 1 d . . . . .
C9 C 0.1957(6) 0.3278(10) 0.3508(6) 0.0463(19) Uani 1 1 d . . . . .
C10 C 0.0125(6) 0.4415(10) 0.4118(7) 0.054(2) Uani 1 1 d . . . . .
C11 C -0.0391(6) 0.3441(10) 0.3422(7) 0.062(2) Uani 1 1 d . . . . .
H11 H -0.1031 0.3243 0.3233 0.074 Uiso 1 1 calc R U . . .
C12 C 0.0217(6) 0.2824(10) 0.3063(7) 0.059(2) Uani 1 1 d . . . . .
C13 C 0.0051(7) 0.1717(13) 0.2321(8) 0.086(4) Uani 1 1 d . . . . .
H13A H -0.0599 0.1422 0.2086 0.130 Uiso 1 1 calc R U . . .
H13B H 0.0433 0.0810 0.2532 0.130 Uiso 1 1 calc R U . . .
H13C H 0.0212 0.2203 0.1865 0.130 Uiso 1 1 calc R U . . .
C14 C -0.0194(8) 0.5356(12) 0.4716(8) 0.070(3) Uani 1 1 d . . . . .
H14A H -0.0601 0.6170 0.4385 0.104 Uiso 1 1 calc R U . . .
H14B H 0.0340 0.5803 0.5174 0.104 Uiso 1 1 calc R U . . .
H14C H -0.0529 0.4704 0.4977 0.104 Uiso 1 1 calc R U . . .
O14 O 0.7844(4) 0.4101(7) 0.7904(4) 0.0598(15) Uani 1 1 d . . . . .
C15 C 0.2954(7) 0.2226(9) 0.2970(6) 0.050(2) Uani 1 1 d . . . . .
N15 N 0.2637(6) 0.4301(11) 0.6556(6) 0.064(2) Uani 1 1 d . . . . .
C16 C 0.2403(8) 0.0263(11) 0.1894(8) 0.071(3) Uani 1 1 d . . . . .
H16A H 0.1933 0.0902 0.1475 0.106 Uiso 1 1 calc R U . . .
H16B H 0.2131 -0.0290 0.2252 0.106 Uiso 1 1 calc R U . . .
H16C H 0.2642 -0.0466 0.1583 0.106 Uiso 1 1 calc R U . . .
C17 C 0.5612(7) 0.4332(12) 0.4336(7) 0.064(2) Uani 1 1 d . . . . .
H17A H 0.5422 0.4864 0.3779 0.095 Uiso 1 1 calc R U . . .
H17B H 0.5452 0.3251 0.4236 0.095 Uiso 1 1 calc R U . . .
H17C H 0.6279 0.4435 0.4638 0.095 Uiso 1 1 calc R U . . .
N18 N 0.2097(6) 0.8471(10) 0.4423(6) 0.070(2) Uani 1 1 d . . . . .
C19 C 0.6837(5) 0.1656(9) 0.6146(5) 0.0422(17) Uani 1 1 d . . . . .
C20 C 0.5108(5) 0.0993(10) 0.5657(6) 0.050(2) Uani 1 1 d . . . . .
C21 C 0.4876(6) 0.1793(12) 0.6355(7) 0.064(2) Uani 1 1 d . . . . .
H21A H 0.4984 0.2888 0.6333 0.095 Uiso 1 1 calc R U . . .
H21B H 0.5264 0.1393 0.6923 0.095 Uiso 1 1 calc R U . . .
H21C H 0.4228 0.1616 0.6259 0.095 Uiso 1 1 calc R U . . .
C22 C 0.4556(7) 0.0142(11) 0.4951(7) 0.056(3) Uani 1 1 d . . . . .
H22 H 0.3917 -0.0038 0.4793 0.068 Uiso 1 1 calc R U . . .
C23 C 0.5115(6) -0.0415(11) 0.4502(6) 0.055(2) Uani 1 1 d . . . . .
C24 C 0.4854(7) -0.1379(13) 0.3681(7) 0.069(3) Uani 1 1 d . . . . .
H24A H 0.4516 -0.0751 0.3176 0.103 Uiso 1 1 calc R U . . .
H24B H 0.4466 -0.2230 0.3718 0.103 Uiso 1 1 calc R U . . .
H24C H 0.5413 -0.1775 0.3623 0.103 Uiso 1 1 calc R U . . .
C25 C 0.7719(5) 0.3151(9) 0.7232(5) 0.0430(18) Uani 1 1 d . . . . .
N26 N 0.8510(5) 0.2834(8) 0.7100(4) 0.0494(16) Uani 1 1 d . . . . .
C27 C 0.8367(5) 0.1945(9) 0.6418(5) 0.0433(18) Uani 1 1 d . . . . .
N28 N 0.8888(5) 0.0640(8) 0.5396(5) 0.0516(18) Uani 1 1 d . . . . .
C29 C 0.9638(7) 0.0623(10) 0.5194(7) 0.059(2) Uani 1 1 d . . . . .
N29 N 0.5993(4) 0.0941(8) 0.5610(4) 0.0441(15) Uani 1 1 d . . . . .
C30 C 0.9677(9) -0.0323(12) 0.4447(9) 0.082(4) Uani 1 1 d . . . . .
H30A H 0.9261 0.0111 0.3898 0.123 Uiso 1 1 calc R U . . .
H30B H 0.9491 -0.1370 0.4502 0.123 Uiso 1 1 calc R U . . .
H30C H 1.0307 -0.0322 0.4456 0.123 Uiso 1 1 calc R U . . .
N30 N 0.2619(4) 0.4093(8) 0.4104(4) 0.0411(14) Uani 1 1 d . . . . .
C31 C 1.0341(6) 0.1588(10) 0.5782(8) 0.065(3) Uani 1 1 d . . . . .
H31 H 1.0936 0.1764 0.5775 0.078 Uiso 1 1 calc R U . . .
N31 N 0.3910(5) 0.5614(8) 0.5319(5) 0.0465(16) Uani 1 1 d . . . . .
C32 C 0.9987(6) 0.2206(11) 0.6356(7) 0.061(2) Uani 1 1 d . . . . .
C33 C 1.0416(7) 0.3319(16) 0.7113(9) 0.089(4) Uani 1 1 d . . . . .
H33A H 1.1039 0.3588 0.7155 0.133 Uiso 1 1 calc R U . . .
H33B H 1.0445 0.2837 0.7654 0.133 Uiso 1 1 calc R U . . .
H33C H 1.0039 0.4241 0.7012 0.133 Uiso 1 1 calc R U . . .
C34 C 0.7039(7) 0.4550(11) 0.8108(7) 0.062(2) Uani 1 1 d . . . . .
H34A H 0.6595 0.5081 0.7609 0.093 Uiso 1 1 calc R U . . .
H34B H 0.7237 0.5227 0.8612 0.093 Uiso 1 1 calc R U . . .
H34C H 0.6752 0.3639 0.8236 0.093 Uiso 1 1 calc R U . . .
N35 N 0.7051(6) 0.0771(10) 0.3281(6) 0.062(2) Uani 1 1 d . . . . .
N36A N 0.7817(6) -0.3121(10) 0.5552(7) 0.070(2) Uani 0.895(16) 1 d . . P A 1
N36B N 0.7817(6) -0.3121(10) 0.5552(7) 0.070(2) Uani 0.105(16) 1 d . . P A 2

loop_
_atom_site_aniso_label
_atom_site_aniso_U_11
_atom_site_aniso_U_22
_atom_site_aniso_U_33
_atom_site_aniso_U_23
_atom_site_aniso_U_13
_atom_site_aniso_U_12
Co1 0.0437(6) 0.0452(5) 0.0401(6) -0.0019(5) 0.0168(4) 0.0013(5)
Co2 0.0520(6) 0.0437(5) 0.0441(7) -0.0030(5) 0.0206(5) 0.0008(6)
O1 0.093(5) 0.059(4) 0.066(5) 0.006(4) 0.036(4) 0.006(4)
O2 0.139(7) 0.109(6) 0.037(4) -0.003(4) 0.039(4) -0.038(5)
O3 0.139(7) 0.046(4) 0.055(4) 0.008(3) 0.050(4) 0.021(4)
O5 0.139(7) 0.057(4) 0.111(7) 0.027(5) 0.061(6) 0.014(5)
O6 0.126(8) 0.067(5) 0.177(12) 0.059(6) 0.067(8) 0.022(5)
O7 0.105(7) 0.133(9) 0.133(9) -0.015(7) 0.046(7) 0.020(6)
N7 0.044(4) 0.050(4) 0.041(4) 0.003(3) 0.024(3) -0.002(3)
O8 0.156(9) 0.058(5) 0.070(5) 0.007(4) 0.056(5) 0.019(5)
O9 0.156(9) 0.113(7) 0.062(6) 0.030(5) 0.030(5) 0.031(7)
O10A 0.186(11) 0.072(6) 0.066(6) -0.012(5) 0.038(6) -0.002(6)
O10B 0.186(11) 0.072(6) 0.066(6) -0.012(5) 0.038(6) -0.002(6)
O11A 0.33(2) 0.057(6) 0.099(8) 0.001(6) 0.098(13) -0.003(9)
O11B 0.33(2) 0.057(6) 0.099(8) 0.001(6) 0.098(13) -0.003(9)
O12 0.122(8) 0.058(5) 0.168(11) 0.040(6) 0.039(7) 0.020(5)
O13A 0.110(9) 0.094(7) 0.188(13) -0.025(8) 0.102(9) 0.003(6)
O13B 0.110(9) 0.094(7) 0.188(13) -0.025(8) 0.102(9) 0.003(6)
N1 0.039(3) 0.048(4) 0.045(4) -0.003(3) 0.011(3) 0.001(3)
N2 0.045(4) 0.050(4) 0.048(4) 0.008(3) 0.015(3) 0.004(3)
N3 0.057(4) 0.037(3) 0.045(4) -0.001(3) 0.025(3) -0.001(3)
O4 0.079(4) 0.046(3) 0.057(4) -0.011(3) 0.033(3) -0.004(3)
N5 0.057(4) 0.046(4) 0.044(4) 0.001(3) 0.028(3) 0.000(3)
N6 0.032(3) 0.048(4) 0.055(4) -0.008(3) 0.011(3) -0.001(3)
N8 0.041(4) 0.052(4) 0.036(4) 0.002(3) 0.008(3) -0.004(3)
N9 0.046(4) 0.048(4) 0.038(4) 0.004(3) 0.014(3) 0.006(3)
N10 0.042(4) 0.050(4) 0.052(4) 0.001(3) 0.017(3) 0.001(3)
C3 0.052(5) 0.053(5) 0.039(5) 0.005(4) 0.015(4) -0.012(4)
C4 0.070(6) 0.075(7) 0.050(5) -0.004(5) 0.023(5) -0.012(5)
C5 0.048(5) 0.070(6) 0.055(5) 0.004(4) 0.021(4) -0.016(4)
C6 0.045(5) 0.052(5) 0.050(6) 0.007(4) 0.025(4) 0.001(4)
C8 0.045(4) 0.043(4) 0.040(4) 0.009(3) 0.014(3) 0.000(3)
C9 0.044(4) 0.045(5) 0.044(5) 0.013(4) 0.010(4) 0.000(4)
C10 0.042(4) 0.044(5) 0.068(6) 0.013(4) 0.013(4) 0.009(3)
C11 0.040(4) 0.050(5) 0.081(7) 0.002(5) 0.006(4) 0.001(4)
C12 0.053(5) 0.048(5) 0.063(6) -0.002(4) 0.007(4) 0.004(4)
C13 0.065(6) 0.078(7) 0.099(9) -0.039(7) 0.010(6) -0.005(5)
C14 0.064(6) 0.057(6) 0.090(8) -0.002(6) 0.031(6) 0.007(5)
O14 0.068(4) 0.061(4) 0.055(4) -0.018(3) 0.028(3) -0.015(3)
C15 0.077(6) 0.036(4) 0.041(5) 0.003(3) 0.027(4) -0.002(4)
N15 0.059(5) 0.067(5) 0.065(6) -0.021(5) 0.023(4) -0.022(4)
C16 0.091(8) 0.055(6) 0.074(7) -0.016(5) 0.040(6) -0.007(5)
C17 0.066(6) 0.073(6) 0.066(6) -0.003(5) 0.041(5) -0.006(5)
N18 0.061(5) 0.063(5) 0.076(6) 0.014(5) 0.014(4) 0.012(4)
C19 0.044(4) 0.045(4) 0.037(4) 0.011(3) 0.015(3) -0.001(3)
C20 0.043(4) 0.056(5) 0.050(5) 0.014(4) 0.018(4) 0.002(4)
C21 0.052(5) 0.071(6) 0.081(7) -0.001(5) 0.041(5) -0.002(4)
C22 0.036(4) 0.064(6) 0.058(6) 0.018(5) 0.005(4) -0.006(4)
C23 0.046(5) 0.059(5) 0.046(5) 0.013(4) 0.003(4) -0.004(4)
C24 0.069(6) 0.074(6) 0.051(6) -0.009(5) 0.007(5) -0.009(5)
C25 0.043(4) 0.043(4) 0.040(4) 0.004(3) 0.012(3) -0.002(3)
N26 0.048(4) 0.050(4) 0.043(4) -0.002(3) 0.009(3) -0.007(3)
C27 0.036(4) 0.046(4) 0.045(5) 0.006(4) 0.011(3) 0.006(3)
N28 0.051(4) 0.046(4) 0.065(5) 0.005(4) 0.030(4) 0.003(3)
C29 0.057(5) 0.048(5) 0.083(7) 0.013(5) 0.037(5) 0.007(4)
N29 0.038(3) 0.053(4) 0.041(4) 0.000(3) 0.013(3) -0.003(3)
C30 0.093(8) 0.064(6) 0.122(11) 0.002(6) 0.078(8) 0.011(6)
N30 0.040(3) 0.045(4) 0.035(4) -0.003(3) 0.010(3) -0.004(3)
C31 0.047(5) 0.056(5) 0.099(8) 0.023(5) 0.035(5) 0.010(4)
N31 0.047(4) 0.054(4) 0.041(4) 0.000(3) 0.019(3) -0.008(3)
C32 0.044(5) 0.058(5) 0.075(6) 0.010(5) 0.014(5) 0.003(4)
C33 0.047(5) 0.117(9) 0.097(9) -0.033(7) 0.020(5) -0.024(6)
C34 0.072(6) 0.058(5) 0.061(6) -0.011(5) 0.031(5) 0.011(4)
N35 0.081(6) 0.060(5) 0.055(6) 0.014(4) 0.038(4) 0.012(4)
N36A 0.058(5) 0.059(5) 0.080(7) 0.011(5) 0.011(4) -0.004(4)
N36B 0.058(5) 0.059(5) 0.080(7) 0.011(5) 0.011(4) -0.004(4)

loop_
_atom_type_symbol
_atom_type_description
_atom_type_scat_dispersion_real
_atom_type_scat_dispersion_imag
_atom_type_scat_source
C C 0.0033 0.0016 'International Tables Vol C Tables 4.2.6.8 and 6.1.1.4'
H H 0.0000 0.0000 'International Tables Vol C Tables 4.2.6.8 and 6.1.1.4'
N N 0.0061 0.0033 'International Tables Vol C Tables 4.2.6.8 and 6.1.1.4'
O O 0.0106 0.0060 'International Tables Vol C Tables 4.2.6.8 and 6.1.1.4'
Co Co 0.3494 0.9721 'International Tables Vol C Tables 4.2.6.8 and 6.1.1.4'

loop_
_geom_angle_atom_site_label_1
_geom_angle_atom_site_label_2
_geom_angle_atom_site_label_3
_geom_angle
_geom_angle_site_symmetry_1
_geom_angle_site_symmetry_3
N30 Co1 O5 133.1(3) . .
N30 Co1 O3 145.9(3) . .
O5 Co1 O3 81.0(3) . .
N30 Co1 N2 73.4(3) . .
O5 Co1 N2 93.6(3) . .
O3 Co1 N2 108.6(3) . .
N30 Co1 N31 74.7(3) . .
O5 Co1 N31 109.7(3) . .
O3 Co1 N31 96.7(3) . .
N2 Co1 N31 148.1(3) . .
N30 Co1 O1 89.9(3) . .
O5 Co1 O1 135.5(3) . .
O3 Co1 O1 56.7(3) . .
N2 Co1 O1 88.3(3) . .
N31 Co1 O1 89.7(3) . .
N6 Co2 O10B 150.8(3) . .
N6 Co2 O10A 150.8(3) . .
N6 Co2 O11A 130.9(5) . .
O10A Co2 O11A 78.1(5) . .
N6 Co2 N28 73.7(3) . .
O10B Co2 N28 106.2(4) . .
O10A Co2 N28 106.2(4) . .
O11A Co2 N28 91.9(6) . .
N6 Co2 N8 73.7(3) . .
O10B Co2 N8 99.4(4) . .
O10A Co2 N8 99.4(4) . .
O11A Co2 N8 114.0(6) . .
N28 Co2 N8 146.9(3) . .
N6 Co2 O11B 128(3) . .
O10B Co2 O11B 78(3) . .
N28 Co2 O11B 119(4) . .
N8 Co2 O11B 87(4) . .
N6 Co2 O8 95.0(3) . .
O10B Co2 O8 56.3(3) . .
O10A Co2 O8 56.3(3) . .
O11A Co2 O8 131.4(4) . .
N28 Co2 O8 86.2(3) . .
N8 Co2 O8 90.9(3) . .
O11B Co2 O8 133(3) . .
N6 Co2 O13B 87(2) . .
O10B Co2 O13B 122(2) . .
N28 Co2 O13B 74(2) . .
N8 Co2 O13B 109(2) . .
O11B Co2 O13B 55(3) . .
O8 Co2 O13B 159(2) . .
N15 O1 Co1 89.5(6) . .
N15 O3 Co1 98.6(6) . .
N18 O5 Co1 107.3(7) . .
N31 N7 C6 110.5(7) . .
N31 N7 C8 118.0(6) . .
C6 N7 C8 131.4(7) . .
N35 O8 Co2 91.3(6) . .
N35 O10A Co2 98.8(7) . .
N35 O10B Co2 98.8(7) . .
N36A O11A Co2 105.1(10) . .
N36B O11B Co2 97(5) . .
N36B O13B Co2 92(5) . .
C12 N1 C9 131.7(7) . .
C12 N1 N2 112.1(7) . .
C9 N1 N2 116.3(6) . .
C10 N2 N1 104.5(7) . .
C10 N2 Co1 142.3(7) . .
N1 N2 Co1 113.2(5) . .
C9 N3 C15 113.2(7) . .
C15 O4 C16 115.8(8) . .
C8 N5 C15 112.8(7) . .
C19 N6 C27 115.6(7) . .
C19 N6 Co2 122.4(5) . .
C27 N6 Co2 121.9(5) . .
C23 N8 N29 105.2(7) . .
C23 N8 Co2 142.6(7) . .
N29 N8 Co2 112.1(4) . .
C19 N9 C25 113.4(7) . .
C32 N10 N28 110.6(7) . .
C32 N10 C27 132.2(8) . .
N28 N10 C27 117.0(6) . .
N31 C3 C5 111.2(8) . .
N31 C3 C4 120.6(8) . .
C5 C3 C4 128.2(8) . .
C3 C4 H4A 109.5 . .
C3 C4 H4B 109.5 . .
H4A C4 H4B 109.5 . .
C3 C4 H4C 109.5 . .
H4A C4 H4C 109.5 . .
H4B C4 H4C 109.5 . .
C6 C5 C3 106.6(8) . .
C6 C5 H5 126.7 . .
C3 C5 H5 126.7 . .
C5 C6 N7 106.1(8) . .
C5 C6 C17 130.3(8) . .
N7 C6 C17 123.5(8) . .
N5 C8 N30 126.4(7) . .
N5 C8 N7 120.8(7) . .
N30 C8 N7 112.7(7) . .
N30 C9 N3 126.4(8) . .
N30 C9 N1 113.5(8) . .
N3 C9 N1 120.0(7) . .
N2 C10 C11 110.8(9) . .
N2 C10 C14 119.7(9) . .
C11 C10 C14 129.4(9) . .
C12 C11 C10 107.8(8) . .
C12 C11 H11 126.1 . .
C10 C11 H11 126.1 . .
N1 C12 C11 104.7(8) . .
N1 C12 C13 124.5(9) . .
C11 C12 C13 130.8(9) . .
C12 C13 H13A 109.5 . .
C12 C13 H13B 109.5 . .
H13A C13 H13B 109.5 . .
C12 C13 H13C 109.5 . .
H13A C13 H13C 109.5 . .
H13B C13 H13C 109.5 . .
C10 C14 H14A 109.5 . .
C10 C14 H14B 109.5 . .
H14A C14 H14B 109.5 . .
C10 C14 H14C 109.5 . .
H14A C14 H14C 109.5 . .
H14B C14 H14C 109.5 . .
C25 O14 C34 118.8(7) . .
O4 C15 N3 119.4(8) . .
O4 C15 N5 113.8(8) . .
N3 C15 N5 126.8(7) . .
O2 N15 O3 121.6(9) . .
O2 N15 O1 123.4(10) . .
O3 N15 O1 114.9(9) . .
O4 C16 H16A 109.5 . .
O4 C16 H16B 109.5 . .
H16A C16 H16B 109.5 . .
O4 C16 H16C 109.5 . .
H16A C16 H16C 109.5 . .
H16B C16 H16C 109.5 . .
C6 C17 H17A 109.5 . .
C6 C17 H17B 109.5 . .
H17A C17 H17B 109.5 . .
C6 C17 H17C 109.5 . .
H17A C17 H17C 109.5 . .
H17B C17 H17C 109.5 . .
O6 N18 O7 125.2(12) . .
O6 N18 O5 121.3(11) . .
O7 N18 O5 113.5(10) . .
N9 C19 N6 125.5(7) . .
N9 C19 N29 121.0(7) . .
N6 C19 N29 113.5(7) . .
C22 C20 N29 104.5(8) . .
C22 C20 C21 130.3(8) . .
N29 C20 C21 125.2(8) . .
C20 C21 H21A 109.5 . .
C20 C21 H21B 109.5 . .
H21A C21 H21B 109.5 . .
C20 C21 H21C 109.5 . .
H21A C21 H21C 109.5 . .
H21B C21 H21C 109.5 . .
C20 C22 C23 108.4(8) . .
C20 C22 H22 125.8 . .
C23 C22 H22 125.8 . .
N8 C23 C22 110.2(9) . .
N8 C23 C24 119.8(9) . .
C22 C23 C24 130.0(8) . .
C23 C24 H24A 109.5 . .
C23 C24 H24B 109.5 . .
H24A C24 H24B 109.5 . .
C23 C24 H24C 109.5 . .
H24A C24 H24C 109.5 . .
H24B C24 H24C 109.5 . .
O14 C25 N9 119.5(7) . .
O14 C25 N26 113.4(7) . .
N9 C25 N26 127.1(8) . .
C27 N26 C25 112.5(7) . .
N26 C27 N6 125.6(7) . .
N26 C27 N10 120.7(7) . .
N6 C27 N10 113.6(7) . .
C29 N28 N10 105.9(7) . .
C29 N28 Co2 140.2(7) . .
N10 N28 Co2 113.4(5) . .
N28 C29 C31 110.1(9) . .
N28 C29 C30 121.3(9) . .
C31 C29 C30 128.6(9) . .
N8 N29 C20 111.8(6) . .
N8 N29 C19 118.0(6) . .
C20 N29 C19 130.2(7) . .
C29 C30 H30A 109.5 . .
C29 C30 H30B 109.5 . .
H30A C30 H30B 109.5 . .
C29 C30 H30C 109.5 . .
H30A C30 H30C 109.5 . .
H30B C30 H30C 109.5 . .
C9 N30 C8 114.2(7) . .
C9 N30 Co1 123.6(6) . .
C8 N30 Co1 122.2(5) . .
C32 C31 C29 107.4(8) . .
C32 C31 H31 126.3 . .
C29 C31 H31 126.3 . .
C3 N31 N7 105.6(7) . .
C3 N31 Co1 142.2(6) . .
N7 N31 Co1 112.0(5) . .
C31 C32 N10 106.0(9) . .
C31 C32 C33 130.6(9) . .
N10 C32 C33 123.4(9) . .
C32 C33 H33A 109.5 . .
C32 C33 H33B 109.5 . .
H33A C33 H33B 109.5 . .
C32 C33 H33C 109.5 . .
H33A C33 H33C 109.5 . .
H33B C33 H33C 109.5 . .
O14 C34 H34A 109.5 . .
O14 C34 H34B 109.5 . .
H34A C34 H34B 109.5 . .
O14 C34 H34C 109.5 . .
H34A C34 H34C 109.5 . .
H34B C34 H34C 109.5 . .
O8 N35 O9 123.2(10) . .
O8 N35 O10B 113.2(9) . .
O9 N35 O10B 123.5(10) . .
O8 N35 O10A 113.2(9) . .
O9 N35 O10A 123.5(10) . .
O12 N36A O11A 123.0(13) . .
O12 N36A O13A 125.2(13) . .
O11A N36A O13A 111.8(11) . .
O12 N36B O13B 125(4) . .
O12 N36B O11B 118(4) . .
O13B N36B O11B 116(4) . .

loop_
_geom_bond_atom_site_label_1
_geom_bond_atom_site_label_2
_geom_bond_distance
_geom_bond_site_symmetry_2
Co1 N30 2.034(7) .
Co1 O5 2.069(8) .
Co1 O3 2.111(7) .
Co1 N2 2.195(7) .
Co1 N31 2.206(7) .
Co1 O1 2.295(8) .
Co2 N6 2.076(7) .
Co2 O10B 2.089(9) .
Co2 O10A 2.089(9) .
Co2 O11A 2.136(13) .
Co2 N28 2.202(8) .
Co2 N8 2.216(7) .
Co2 O11B 2.23(9) .
Co2 O8 2.265(8) .
Co2 O13B 2.40(9) .
O1 N15 1.249(11) .
O2 N15 1.204(12) .
O3 N15 1.240(11) .
O5 N18 1.260(12) .
O6 N18 1.211(11) .
O7 N18 1.225(13) .
N7 N31 1.381(10) .
N7 C6 1.395(11) .
N7 C8 1.406(10) .
O8 N35 1.213(11) .
O9 N35 1.230(11) .
O10A N35 1.254(12) .
O10B N35 1.254(12) .
O11A N36A 1.220(15) .
O11B N36B 1.30(9) .
O12 N36B 1.189(11) .
O12 N36A 1.189(11) .
O13A N36A 1.229(13) .
O13B N36B 1.23(8) .
N1 C12 1.376(11) .
N1 C9 1.390(10) .
N1 N2 1.392(10) .
N2 C10 1.336(11) .
N3 C9 1.327(11) .
N3 C15 1.330(11) .
O4 C15 1.310(10) .
O4 C16 1.467(12) .
N5 C8 1.305(10) .
N5 C15 1.358(11) .
N6 C19 1.308(10) .
N6 C27 1.333(10) .
N8 C23 1.330(11) .
N8 N29 1.379(10) .
N9 C19 1.297(10) .
N9 C25 1.334(10) .
N10 C32 1.371(11) .
N10 N28 1.388(10) .
N10 C27 1.402(10) .
C3 N31 1.315(10) .
C3 C5 1.418(12) .
C3 C4 1.483(13) .
C4 H4A 0.9600 .
C4 H4B 0.9600 .
C4 H4C 0.9600 .
C5 C6 1.355(14) .
C5 H5 0.9300 .
C6 C17 1.489(12) .
C8 N30 1.353(10) .
C9 N30 1.317(11) .
C10 C11 1.397(13) .
C10 C14 1.483(14) .
C11 C12 1.379(14) .
C11 H11 0.9300 .
C12 C13 1.485(14) .
C13 H13A 0.9600 .
C13 H13B 0.9600 .
C13 H13C 0.9600 .
C14 H14A 0.9600 .
C14 H14B 0.9600 .
C14 H14C 0.9600 .
O14 C25 1.322(10) .
O14 C34 1.445(11) .
C16 H16A 0.9600 .
C16 H16B 0.9600 .
C16 H16C 0.9600 .
C17 H17A 0.9600 .
C17 H17B 0.9600 .
C17 H17C 0.9600 .
C19 N29 1.408(10) .
C20 C22 1.361(14) .
C20 N29 1.388(10) .
C20 C21 1.481(13) .
C21 H21A 0.9600 .
C21 H21B 0.9600 .
C21 H21C 0.9600 .
C22 C23 1.403(15) .
C22 H22 0.9300 .
C23 C24 1.495(14) .
C24 H24A 0.9600 .
C24 H24B 0.9600 .
C24 H24C 0.9600 .
C25 N26 1.337(10) .
N26 C27 1.299(11) .
N28 C29 1.310(11) .
C29 C31 1.415(15) .
C29 C30 1.484(16) .
C30 H30A 0.9600 .
C30 H30B 0.9600 .
C30 H30C 0.9600 .
C31 C32 1.352(14) .
C31 H31 0.9300 .
C32 C33 1.505(15) .
C33 H33A 0.9600 .
C33 H33B 0.9600 .
C33 H33C 0.9600 .
C34 H34A 0.9600 .
C34 H34B 0.9600 .
C34 H34C 0.9600 .

loop_
_geom_torsion_atom_site_label_1
_geom_torsion_atom_site_label_2
_geom_torsion_atom_site_label_3
_geom_torsion_atom_site_label_4
_geom_torsion
_geom_torsion_site_symmetry_1
_geom_torsion_site_symmetry_2
_geom_torsion_site_symmetry_3
_geom_torsion_site_symmetry_4
C12 N1 N2 C10 1.2(9) . . . .
C9 N1 N2 C10 -179.3(7) . . . .
C12 N1 N2 Co1 179.4(5) . . . .
C9 N1 N2 Co1 -1.0(8) . . . .
N31 C3 C5 C6 0.3(10) . . . .
C4 C3 C5 C6 178.5(9) . . . .
C3 C5 C6 N7 -0.4(10) . . . .
C3 C5 C6 C17 179.1(9) . . . .
N31 N7 C6 C5 0.5(9) . . . .
C8 N7 C6 C5 -176.6(8) . . . .
N31 N7 C6 C17 -179.2(8) . . . .
C8 N7 C6 C17 3.8(14) . . . .
C15 N5 C8 N30 1.5(11) . . . .
C15 N5 C8 N7 177.3(7) . . . .
N31 N7 C8 N5 -172.2(7) . . . .
C6 N7 C8 N5 4.7(13) . . . .
N31 N7 C8 N30 4.1(9) . . . .
C6 N7 C8 N30 -179.0(8) . . . .
C15 N3 C9 N30 0.9(11) . . . .
C15 N3 C9 N1 -177.4(7) . . . .
C12 N1 C9 N30 -179.9(8) . . . .
N2 N1 C9 N30 0.6(10) . . . .
C12 N1 C9 N3 -1.4(13) . . . .
N2 N1 C9 N3 179.2(7) . . . .
N1 N2 C10 C11 -1.4(9) . . . .
Co1 N2 C10 C11 -178.7(7) . . . .
N1 N2 C10 C14 179.7(8) . . . .
Co1 N2 C10 C14 2.4(14) . . . .
N2 C10 C11 C12 1.1(11) . . . .
C14 C10 C11 C12 179.9(9) . . . .
C9 N1 C12 C11 -180.0(8) . . . .
N2 N1 C12 C11 -0.6(10) . . . .
C9 N1 C12 C13 0.4(15) . . . .
N2 N1 C12 C13 179.8(9) . . . .
C10 C11 C12 N1 -0.3(10) . . . .
C10 C11 C12 C13 179.4(11) . . . .
C16 O4 C15 N3 -3.3(11) . . . .
C16 O4 C15 N5 175.8(7) . . . .
C9 N3 C15 O4 175.4(7) . . . .
C9 N3 C15 N5 -3.5(11) . . . .
C8 N5 C15 O4 -176.6(7) . . . .
C8 N5 C15 N3 2.4(11) . . . .
Co1 O3 N15 O2 178.0(8) . . . .
Co1 O3 N15 O1 -5.5(9) . . . .
Co1 O1 N15 O2 -178.6(9) . . . .
Co1 O1 N15 O3 5.0(8) . . . .
Co1 O5 N18 O6 -171.5(9) . . . .
Co1 O5 N18 O7 7.5(12) . . . .
C25 N9 C19 N6 -4.5(11) . . . .
C25 N9 C19 N29 178.1(7) . . . .
C27 N6 C19 N9 2.7(12) . . . .
Co2 N6 C19 N9 -177.9(6) . . . .
C27 N6 C19 N29 -179.7(7) . . . .
Co2 N6 C19 N29 -0.3(9) . . . .
N29 C20 C22 C23 0.6(9) . . . .
C21 C20 C22 C23 -178.1(9) . . . .
N29 N8 C23 C22 -0.4(9) . . . .
Co2 N8 C23 C22 173.5(7) . . . .
N29 N8 C23 C24 178.5(8) . . . .
Co2 N8 C23 C24 -7.6(15) . . . .
C20 C22 C23 N8 -0.2(10) . . . .
C20 C22 C23 C24 -178.9(9) . . . .
C34 O14 C25 N9 -1.1(11) . . . .
C34 O14 C25 N26 179.2(7) . . . .
C19 N9 C25 O14 -178.1(7) . . . .
C19 N9 C25 N26 1.6(11) . . . .
O14 C25 N26 C27 -177.6(7) . . . .
N9 C25 N26 C27 2.7(12) . . . .
C25 N26 C27 N6 -4.8(12) . . . .
C25 N26 C27 N10 172.3(7) . . . .
C19 N6 C27 N26 2.5(12) . . . .
Co2 N6 C27 N26 -176.9(6) . . . .
C19 N6 C27 N10 -174.8(7) . . . .
Co2 N6 C27 N10 5.9(10) . . . .
C32 N10 C27 N26 -5.7(13) . . . .
N28 N10 C27 N26 178.1(7) . . . .
C32 N10 C27 N6 171.7(9) . . . .
N28 N10 C27 N6 -4.5(10) . . . .
C32 N10 N28 C29 -1.4(9) . . . .
C27 N10 N28 C29 175.6(7) . . . .
C32 N10 N28 Co2 -175.5(6) . . . .
C27 N10 N28 Co2 1.5(8) . . . .
N10 N28 C29 C31 1.0(10) . . . .
Co2 N28 C29 C31 172.5(7) . . . .
N10 N28 C29 C30 -179.6(9) . . . .
Co2 N28 C29 C30 -8.0(15) . . . .
C23 N8 N29 C20 0.8(9) . . . .
Co2 N8 N29 C20 -175.2(5) . . . .
C23 N8 N29 C19 -177.8(7) . . . .
Co2 N8 N29 C19 6.2(8) . . . .
C22 C20 N29 N8 -0.9(9) . . . .
C21 C20 N29 N8 177.9(8) . . . .
C22 C20 N29 C19 177.4(8) . . . .
C21 C20 N29 C19 -3.8(13) . . . .
N9 C19 N29 N8 173.5(7) . . . .
N6 C19 N29 N8 -4.2(10) . . . .
N9 C19 N29 C20 -4.7(12) . . . .
N6 C19 N29 C20 177.6(8) . . . .
N3 C9 N30 C8 2.4(12) . . . .
N1 C9 N30 C8 -179.2(6) . . . .
N3 C9 N30 Co1 -178.3(6) . . . .
N1 C9 N30 Co1 0.1(10) . . . .
N5 C8 N30 C9 -3.8(11) . . . .
N7 C8 N30 C9 -179.8(7) . . . .
N5 C8 N30 Co1 176.9(6) . . . .
N7 C8 N30 Co1 0.9(9) . . . .
N28 C29 C31 C32 -0.2(11) . . . .
C30 C29 C31 C32 -179.6(10) . . . .
C5 C3 N31 N7 0.0(9) . . . .
C4 C3 N31 N7 -178.3(8) . . . .
C5 C3 N31 Co1 -174.3(7) . . . .
C4 C3 N31 Co1 7.4(14) . . . .
C6 N7 N31 C3 -0.3(9) . . . .
C8 N7 N31 C3 177.2(7) . . . .
C6 N7 N31 Co1 175.9(5) . . . .
C8 N7 N31 Co1 -6.6(8) . . . .
C29 C31 C32 N10 -0.6(10) . . . .
C29 C31 C32 C33 -179.3(11) . . . .
N28 N10 C32 C31 1.3(10) . . . .
C27 N10 C32 C31 -175.1(8) . . . .
N28 N10 C32 C33 -180.0(9) . . . .
C27 N10 C32 C33 3.7(16) . . . .
Co2 O8 N35 O9 -178.6(10) . . . .
Co2 O8 N35 O10B 5.7(10) . . . .
Co2 O8 N35 O10A 5.7(10) . . . .
Co2 O10B N35 O8 -6.3(11) . . . .
Co2 O10B N35 O9 178.0(9) . . . .
Co2 O10A N35 O8 -6.3(11) . . . .
Co2 O10A N35 O9 178.0(9) . . . .
Co2 O11A N36A O12 175.5(9) . . . .
Co2 O11A N36A O13A -3.1(17) . . . .
Co2 O13B N36B O12 173.8(15) . . . .
Co2 O13B N36B O11B 0(9) . . . .
Co2 O11B N36B O12 -174.2(16) . . . .
Co2 O11B N36B O13B 0(10) . . . .
